data_7223154
loop_
_publ_author_name
'Alshahateet, Solhe F.'
'Bhadbhade, Mohan M.'
'Bishop, Roger'
'Craig, Donald C.'
'Scudder, Marcia L.'

_publ_section_title
;
 Halogen containing clusters N2Br2, N2Br4, S2Br4and S2Br6yield penannular
 inclusion compounds
;
_journal_issue 47
_journal_name_full CrystEngComm
_journal_page_first 9111
_journal_paper_doi 10.1039/C5CE01838B
_journal_volume 17
_journal_year 2015
_chemical_formula_sum 'C25 H15.5 Br4 N2.5 S'
_chemical_formula_weight 702.60
_chemical_name_systematic
; 
 ? 
;
_space_group_IT_number 2
_symmetry_cell_setting triclinic
_symmetry_space_group_name_Hall '-P 1'
_symmetry_space_group_name_H-M 'P -1'
_atom_sites_solution_hydrogens geom
_atom_sites_solution_primary direct
_atom_sites_solution_secondary difmap
_audit_creation_method SHELXL-97
_audit_update_record
;
2015-08-19 deposited with the CCDC.
2015-10-27 downloaded from the CCDC.
;
_cell_angle_alpha 98.268(3)
_cell_angle_beta 99.550(3)
_cell_angle_gamma 101.403(3)
_cell_formula_units_Z 2
_cell_length_a 7.7119(10)
_cell_length_b 10.6252(15)
_cell_length_c 15.117(2)
_cell_measurement_reflns_used 909
_cell_measurement_temperature 295(2)
_cell_measurement_theta_max 21.72
_cell_measurement_theta_min 2.63
_cell_volume 1177.3(3)
_computing_cell_refinement 'Bruker SMART'
_computing_data_collection 'Bruker SMART'
_computing_data_reduction 'Bruker SAINT'
_computing_molecular_graphics 'Bruker SHELXTL'
_computing_publication_material 'Bruker SHELXTL'
_computing_structure_refinement 'SHELXL-97 (Sheldrick, 1997)'
_computing_structure_solution 'SHELXS-97 (Sheldrick, 1990)'
_diffrn_ambient_temperature 295(2)
_diffrn_measured_fraction_theta_full 0.998
_diffrn_measured_fraction_theta_max 0.998
_diffrn_measurement_device_type 'CCD area detector'
_diffrn_measurement_method 'phi and omega scans'
_diffrn_radiation_monochromator graphite
_diffrn_radiation_source 'fine-focus sealed tube'
_diffrn_radiation_type MoK\a
_diffrn_radiation_wavelength 0.71073
_diffrn_reflns_av_R_equivalents 0.0438
_diffrn_reflns_av_sigmaI/netI 0.0547
_diffrn_reflns_limit_h_max 10
_diffrn_reflns_limit_h_min -10
_diffrn_reflns_limit_k_max 13
_diffrn_reflns_limit_k_min -13
_diffrn_reflns_limit_l_max 19
_diffrn_reflns_limit_l_min -19
_diffrn_reflns_number 15434
_diffrn_reflns_theta_full 27.50
_diffrn_reflns_theta_max 27.50
_diffrn_reflns_theta_min 1.99
_exptl_absorpt_coefficient_mu 6.945
_exptl_absorpt_correction_T_max 0.3372
_exptl_absorpt_correction_T_min 0.1677
_exptl_absorpt_correction_type 'Sadabs, (Sheldrick 2001)'
_exptl_crystal_colour COLOURLESS
_exptl_crystal_density_diffrn 1.982
_exptl_crystal_density_meas 0
_exptl_crystal_density_method 'not measured'
_exptl_crystal_description Block
_exptl_crystal_F_000 678
_exptl_crystal_size_max 0.40
_exptl_crystal_size_mid 0.30
_exptl_crystal_size_min 0.20
_refine_diff_density_max 1.148
_refine_diff_density_min -0.894
_refine_diff_density_rms 0.131
_refine_ls_extinction_method none
_refine_ls_goodness_of_fit_ref 1.043
_refine_ls_hydrogen_treatment mixed
_refine_ls_matrix_type full
_refine_ls_number_parameters 313
_refine_ls_number_reflns 5401
_refine_ls_number_restraints 46
_refine_ls_restrained_S_all 1.043
_refine_ls_R_factor_all 0.0827
_refine_ls_R_factor_gt 0.0524
_refine_ls_shift/su_max 0.001
_refine_ls_shift/su_mean 0.000
_refine_ls_structure_factor_coef Fsqd
_refine_ls_weighting_details 'calc w=1/[\s^2^(Fo^2^)+(0.0751P)^2^+0.4009P] where P=(Fo^2^+2Fc^2^)/3'
_refine_ls_weighting_scheme calc
_refine_ls_wR_factor_gt 0.1312
_refine_ls_wR_factor_ref 0.1446
_reflns_number_gt 3667
_reflns_number_total 5401
_reflns_threshold_expression >2sigma(I)
_cod_data_source_file c5ce01838b2.cif
_cod_data_source_block 4205_solhe1G
_cod_depositor_comments
;
The following automatic conversions were performed:

'_symmetry_cell_setting' value 'Triclinic' changed to 'triclinic'
according to
/usr/data/users/saulius/crontab/automatic-downloads/rss-feeds/RSC/lib/dictionaries/cif_core.dic
dictionary named 'cif_core.dic' version 2.4.2 from 2011-04-26.

Automatic conversion script
Id: cif_fix_values 3271 2015-04-21 07:52:19Z andrius 

 Adding full bibliography for 7223151--7223155.cif.
;
_cod_original_cell_volume 1177.2(3)
_cod_original_sg_symbol_H-M P-1
_cod_original_formula_sum 'C25 H15.50 Br4 N2.50 S'
_cod_database_code 7223154

loop_
_symmetry_equiv_pos_as_xyz
'x, y, z'
'-x, -y, -z'

loop_
_atom_site_label
_atom_site_type_symbol
_atom_site_fract_x
_atom_site_fract_y
_atom_site_fract_z
_atom_site_U_iso_or_equiv
_atom_site_adp_type
_atom_site_occupancy
_atom_site_symmetry_multiplicity
_atom_site_calc_flag
_atom_site_refinement_flags
_atom_site_disorder_assembly
_atom_site_disorder_group
Br1 Br 0.76159(8) 0.95207(6) 0.91588(5) 0.0641(2) Uani 1 1 d . . .
Br2 Br 0.12630(7) 0.65920(5) 0.98971(4) 0.04775(17) Uani 1 1 d . . .
Br3 Br -0.16331(14) 0.29500(10) 0.26908(5) 0.1039(3) Uani 1 1 d . . .
Br4 Br 0.40553(8) 0.07629(7) 0.41079(4) 0.0631(2) Uani 1 1 d . . .
S1 S 0.22278(18) 0.04833(13) 0.83407(9) 0.0446(3) Uani 1 1 d . . .
N1 N 0.2626(5) 0.4293(4) 0.9012(2) 0.0351(8) Uani 1 1 d . . .
N2 N 0.2487(5) 0.1133(4) 0.5841(3) 0.0380(9) Uani 1 1 d . . .
C1 C 0.5789(6) 0.4373(5) 0.8344(3) 0.0421(12) Uani 1 1 d . . .
H1 H 0.6857 0.4391 0.8131 0.051 Uiso 1 1 calc R . .
C2 C 0.5446(6) 0.5537(5) 0.8747(3) 0.0367(11) Uani 1 1 d . . .
C3 C 0.6598(6) 0.6767(5) 0.8784(3) 0.0417(11) Uani 1 1 d . . .
H3 H 0.7669 0.6820 0.8572 0.050 Uiso 1 1 calc R . .
C4 C 0.6123(7) 0.7865(5) 0.9133(3) 0.0417(11) Uani 1 1 d . . .
C5 C 0.4532(6) 0.7831(5) 0.9474(3) 0.0411(11) Uani 1 1 d . . .
H5 H 0.4241 0.8599 0.9717 0.049 Uiso 1 1 calc R . .
C6 C 0.3414(6) 0.6635(5) 0.9441(3) 0.0372(11) Uani 1 1 d . . .
C7 C 0.3800(6) 0.5456(5) 0.9066(3) 0.0337(10) Uani 1 1 d . . .
C8 C 0.3002(6) 0.3221(5) 0.8616(3) 0.0356(10) Uani 1 1 d . . .
C9 C 0.1506(6) 0.1993(5) 0.8515(3) 0.0379(11) Uani 1 1 d . . .
H9 H 0.1028 0.2044 0.9078 0.046 Uiso 1 1 calc R . .
C10 C -0.0025(6) 0.1964(5) 0.7735(3) 0.0419(11) Uani 1 1 d . . .
H10A H -0.1029 0.1251 0.7733 0.050 Uiso 1 1 calc R . .
H10B H -0.0432 0.2771 0.7835 0.050 Uiso 1 1 calc R . .
C11 C 0.0502(6) 0.1800(5) 0.6810(3) 0.0385(11) Uani 1 1 d . . .
C12 C -0.0491(7) 0.2162(5) 0.6078(4) 0.0479(13) Uani 1 1 d . . .
H12 H -0.1481 0.2511 0.6159 0.057 Uiso 1 1 calc R . .
C13 C -0.0029(7) 0.2013(5) 0.5223(4) 0.0475(13) Uani 1 1 d . . .
C14 C -0.0991(8) 0.2420(6) 0.4476(4) 0.0582(15) Uani 1 1 d . . .
H14 H -0.2014 0.2740 0.4531 0.070 Uiso 1 1 calc R . .
C15 C -0.0404(9) 0.2338(6) 0.3682(4) 0.0626(17) Uani 1 1 d . . .
C16 C 0.1100(8) 0.1845(6) 0.3562(4) 0.0565(15) Uani 1 1 d . . .
H16 H 0.1467 0.1796 0.3005 0.068 Uiso 1 1 calc R . .
C17 C 0.2023(7) 0.1437(5) 0.4267(3) 0.0453(12) Uani 1 1 d . . .
C18 C 0.1510(7) 0.1512(5) 0.5142(3) 0.0412(11) Uani 1 1 d . . .
C19 C 0.1998(6) 0.1265(5) 0.6645(3) 0.0385(11) Uani 1 1 d . . .
C20 C 0.3250(6) 0.0891(5) 0.7387(3) 0.0400(11) Uani 1 1 d . . .
H20 H 0.3620 0.0116 0.7117 0.048 Uiso 1 1 calc R . .
C21 C 0.4947(6) 0.1963(5) 0.7758(3) 0.0397(11) Uani 1 1 d . . .
H21A H 0.5784 0.1642 0.8173 0.048 Uiso 1 1 calc R . .
H21B H 0.5520 0.2172 0.7256 0.048 Uiso 1 1 calc R . .
C22 C 0.4581(6) 0.3193(5) 0.8253(3) 0.0362(10) Uani 1 1 d . . .
C1S C 0.5020(18) 0.5094(15) 0.4691(8) 0.082(5) Uani 0.50 1 d PGDU A -1
C2S C 0.3898(13) 0.4804(17) 0.5300(11) 0.091(6) Uani 0.50 1 d PGDU A -1
H2SA H 0.2674 0.4788 0.5144 0.109 Uiso 0.50 1 calc PR A -1
C3S C 0.4605(18) 0.4540(15) 0.6143(9) 0.100(7) Uani 0.50 1 d PGDU A -1
H3SA H 0.3855 0.4346 0.6551 0.120 Uiso 0.50 1 calc PR A -1
N4S N 0.6434(19) 0.4565(14) 0.6377(7) 0.113(8) Uani 0.50 1 d PGDU A -1
C5S C 0.7556(13) 0.4855(12) 0.5767(9) 0.092(5) Uani 0.50 1 d PGDU A -1
H5SA H 0.8780 0.4872 0.5923 0.111 Uiso 0.50 1 calc PR A -1
C6S C 0.6849(16) 0.5119(11) 0.4925(8) 0.103(7) Uani 0.50 1 d PGDU A -1
H6SA H 0.7599 0.5313 0.4517 0.124 Uiso 0.50 1 calc PR A -1
C7S C 0.416(5) 0.535(3) 0.380(2) 0.150(13) Uani 0.50 1 d PDU A -1
H7SA H 0.2899 0.5285 0.3787 0.224 Uiso 0.50 1 calc PR A -1
H7SB H 0.4316 0.4713 0.3320 0.224 Uiso 0.50 1 calc PR A -1
H7SC H 0.4719 0.6207 0.3730 0.224 Uiso 0.50 1 calc PR A -1

loop_
_atom_site_aniso_label
_atom_site_aniso_U_11
_atom_site_aniso_U_22
_atom_site_aniso_U_33
_atom_site_aniso_U_23
_atom_site_aniso_U_13
_atom_site_aniso_U_12
Br1 0.0602(4) 0.0554(4) 0.0750(4) 0.0176(3) 0.0242(3) -0.0038(3)
Br2 0.0387(3) 0.0515(3) 0.0559(3) 0.0053(2) 0.0189(2) 0.0122(2)
Br3 0.1483(8) 0.1230(7) 0.0524(4) 0.0254(4) -0.0087(5) 0.0764(7)
Br4 0.0599(4) 0.0921(5) 0.0442(3) 0.0120(3) 0.0198(3) 0.0263(3)
S1 0.0556(8) 0.0457(7) 0.0387(7) 0.0123(6) 0.0173(6) 0.0162(6)
N1 0.035(2) 0.045(2) 0.0274(19) 0.0077(17) 0.0111(16) 0.0105(18)
N2 0.039(2) 0.044(2) 0.031(2) 0.0045(17) 0.0052(16) 0.0128(18)
C1 0.031(2) 0.068(4) 0.030(2) 0.010(2) 0.0087(19) 0.016(2)
C2 0.032(2) 0.052(3) 0.031(2) 0.016(2) 0.0089(19) 0.014(2)
C3 0.034(2) 0.051(3) 0.039(3) 0.011(2) 0.010(2) 0.005(2)
C4 0.040(3) 0.048(3) 0.036(3) 0.013(2) 0.006(2) 0.003(2)
C5 0.039(3) 0.050(3) 0.036(3) 0.009(2) 0.008(2) 0.012(2)
C6 0.030(2) 0.054(3) 0.032(2) 0.008(2) 0.0113(19) 0.015(2)
C7 0.031(2) 0.050(3) 0.023(2) 0.011(2) 0.0071(17) 0.011(2)
C8 0.031(2) 0.050(3) 0.027(2) 0.008(2) 0.0070(18) 0.012(2)
C9 0.040(3) 0.044(3) 0.034(2) 0.010(2) 0.017(2) 0.011(2)
C10 0.037(2) 0.048(3) 0.044(3) 0.008(2) 0.015(2) 0.012(2)
C11 0.033(2) 0.046(3) 0.036(3) 0.006(2) 0.008(2) 0.008(2)
C12 0.041(3) 0.054(3) 0.048(3) -0.002(2) 0.004(2) 0.022(2)
C13 0.040(3) 0.057(3) 0.050(3) 0.015(3) 0.007(2) 0.020(2)
C14 0.061(4) 0.067(4) 0.048(3) 0.011(3) -0.002(3) 0.030(3)
C15 0.079(4) 0.068(4) 0.041(3) 0.009(3) -0.007(3) 0.034(3)
C16 0.073(4) 0.064(4) 0.032(3) 0.009(3) 0.002(3) 0.021(3)
C17 0.048(3) 0.050(3) 0.035(3) 0.004(2) 0.007(2) 0.009(2)
C18 0.044(3) 0.044(3) 0.035(3) 0.007(2) 0.006(2) 0.012(2)
C19 0.040(3) 0.041(3) 0.036(3) 0.008(2) 0.007(2) 0.012(2)
C20 0.042(3) 0.051(3) 0.032(2) 0.010(2) 0.009(2) 0.020(2)
C21 0.039(2) 0.056(3) 0.030(2) 0.010(2) 0.012(2) 0.020(2)
C22 0.033(2) 0.048(3) 0.029(2) 0.007(2) 0.0082(19) 0.012(2)
C1S 0.137(13) 0.065(9) 0.064(9) 0.041(7) 0.028(9) 0.043(10)
C2S 0.092(13) 0.066(10) 0.105(13) 0.004(9) 0.003(11) 0.020(10)
C3S 0.111(13) 0.114(13) 0.073(11) 0.019(9) 0.020(10) 0.018(11)
N4S 0.148(15) 0.114(13) 0.081(13) 0.033(10) 0.018(10) 0.030(11)
C5S 0.118(11) 0.066(9) 0.095(11) 0.006(8) 0.030(10) 0.023(8)
C6S 0.135(15) 0.093(12) 0.103(13) 0.025(10) 0.045(11) 0.052(11)
C7S 0.21(3) 0.17(2) 0.071(14) 0.072(16) 0.020(16) 0.03(2)

loop_
_atom_type_symbol
_atom_type_description
_atom_type_scat_dispersion_real
_atom_type_scat_dispersion_imag
_atom_type_scat_source
C C 0.0033 0.0016 'International Tables Vol C Tables 4.2.6.8 and 6.1.1.4'
H H 0.0000 0.0000 'International Tables Vol C Tables 4.2.6.8 and 6.1.1.4'
N N 0.0061 0.0033 'International Tables Vol C Tables 4.2.6.8 and 6.1.1.4'
S S 0.1246 0.1234 'International Tables Vol C Tables 4.2.6.8 and 6.1.1.4'
Br Br -0.2901 2.4595 'International Tables Vol C Tables 4.2.6.8 and 6.1.1.4'

loop_
_geom_angle_atom_site_label_1
_geom_angle_atom_site_label_2
_geom_angle_atom_site_label_3
_geom_angle
C9 S1 C20 93.1(2)
C8 N1 C7 118.5(4)
C19 N2 C18 118.5(4)
C22 C1 C2 121.5(4)
C1 C2 C3 122.4(4)
C1 C2 C7 117.1(4)
C3 C2 C7 120.4(4)
C4 C3 C2 119.3(4)
C3 C4 C5 122.3(5)
C3 C4 Br1 119.8(4)
C5 C4 Br1 117.8(4)
C6 C5 C4 118.5(5)
C5 C6 C7 122.2(4)
C5 C6 Br2 118.4(4)
C7 C6 Br2 119.3(4)
N1 C7 C6 120.6(4)
N1 C7 C2 122.1(4)
C6 C7 C2 117.3(4)
N1 C8 C22 124.1(4)
N1 C8 C9 113.8(4)
C22 C8 C9 122.0(4)
C10 C9 C8 109.9(4)
C10 C9 S1 108.9(3)
C8 C9 S1 114.6(3)
C11 C10 C9 113.2(4)
C12 C11 C19 117.1(4)
C12 C11 C10 120.3(4)
C19 C11 C10 122.7(4)
C11 C12 C13 121.0(5)
C12 C13 C18 117.3(5)
C12 C13 C14 121.7(5)
C18 C13 C14 120.9(5)
C15 C14 C13 119.1(5)
C14 C15 C16 122.5(5)
C14 C15 Br3 119.3(5)
C16 C15 Br3 118.3(5)
C17 C16 C15 119.2(5)
C16 C17 C18 122.0(5)
C16 C17 Br4 119.4(4)
C18 C17 Br4 118.6(4)
N2 C18 C13 123.0(4)
N2 C18 C17 120.7(4)
C13 C18 C17 116.4(5)
N2 C19 C11 123.2(4)
N2 C19 C20 113.9(4)
C11 C19 C20 122.8(4)
C19 C20 C21 111.5(4)
C19 C20 S1 114.1(3)
C21 C20 S1 108.3(3)
C22 C21 C20 113.1(4)
C1 C22 C8 116.8(4)
C1 C22 C21 119.8(4)
C8 C22 C21 123.4(4)
C2S C1S C6S 120.0
C2S C1S C7S 116.8(15)
C6S C1S C7S 123.2(15)
C1S C2S C3S 120.0
N4S C3S C2S 120.0
C3S N4S C5S 120.0
C6S C5S N4S 120.0
C5S C6S C1S 120.0

loop_
_geom_bond_atom_site_label_1
_geom_bond_atom_site_label_2
_geom_bond_distance
Br1 C4 1.894(5)
Br2 C6 1.894(4)
Br3 C15 1.902(6)
Br4 C17 1.883(5)
S1 C9 1.798(5)
S1 C20 1.819(5)
N1 C8 1.316(6)
N1 C7 1.364(6)
N2 C19 1.328(6)
N2 C18 1.351(6)
C1 C22 1.381(7)
C1 C2 1.392(7)
C2 C3 1.416(7)
C2 C7 1.423(6)
C3 C4 1.352(7)
C4 C5 1.404(7)
C5 C6 1.377(7)
C6 C7 1.407(7)
C8 C22 1.420(6)
C8 C9 1.531(7)
C9 C10 1.517(7)
C10 C11 1.516(6)
C11 C12 1.384(7)
C11 C19 1.425(6)
C12 C13 1.392(7)
C13 C18 1.409(7)
C13 C14 1.415(7)
C14 C15 1.349(8)
C15 C16 1.391(8)
C16 C17 1.353(7)
C17 C18 1.439(7)
C19 C20 1.507(7)
C20 C21 1.519(7)
C21 C22 1.510(7)
C1S C2S 1.3900
C1S C6S 1.3900
C1S C7S 1.48(3)
C2S C3S 1.3900
C3S N4S 1.3900
N4S C5S 1.3900
C5S C6S 1.3900
